data_1569121
loop_
_publ_author_name
'Lei, Zhen'
'Zhao, Pei'
'Pei, Xiao-Li'
'Ube, Hitoshi'
'Ehara, Masahiro'
'Shionoya, Mitsuhiko'

_publ_section_title
;
 Photoluminescence control by atomically precise surface metallization of
 C-centered hexagold(i) clusters using N-heterocyclic carbenes.
;
_journal_issue 23
_journal_name_full 'Chemical science'
_journal_page_first 6207
_journal_page_last 6215
_journal_paper_doi 10.1039/d3sc01976d
_journal_volume 14
_journal_year 2023
_chemical_formula_moiety 'C16 H18 N3, Cl'
_chemical_formula_sum 'C16 H18 Cl N3'
_chemical_formula_weight 287.78
_space_group_crystal_system monoclinic
_space_group_IT_number 14
_space_group_name_Hall '-P 2ybc'
_space_group_name_H-M_alt 'P 1 21/c 1'
_atom_sites_solution_hydrogens geom
_atom_sites_solution_primary dual
_audit_creation_date 2021-02-09
_audit_creation_method
;
Olex2 1.3
(compiled 2020.11.12 svn.r5f609507 for OlexSys, GUI svn.r6226)
;
_audit_update_record
;
2022-09-21 deposited with the CCDC.	2023-04-28 downloaded from the CCDC.
;
_cell_angle_alpha 90
_cell_angle_beta 111.3536(14)
_cell_angle_gamma 90
_cell_formula_units_Z 4
_cell_length_a 9.26934(12)
_cell_length_b 14.15286(15)
_cell_length_c 12.30478(15)
_cell_measurement_reflns_used 7056
_cell_measurement_temperature 93(2)
_cell_measurement_theta_max 72.7440
_cell_measurement_theta_min 4.9590
_cell_volume 1503.42(3)
_computing_cell_refinement 'CrysAlisPro 1.171.39.46e (Rigaku OD, 2018)'
_computing_data_collection 'CrysAlisPro 1.171.39.46e (Rigaku OD, 2018)'
_computing_data_reduction 'CrysAlisPro 1.171.39.46e (Rigaku OD, 2018)'
_computing_molecular_graphics 'Olex2 1.3 (Dolomanov et al., 2009)'
_computing_publication_material 'Olex2 1.3 (Dolomanov et al., 2009)'
_computing_structure_refinement 'SHELXL 2018/3 (Sheldrick, 2015)'
_computing_structure_solution 'SHELXT  (Sheldrick, 2015)'
_diffrn_ambient_temperature 93(2)
_diffrn_detector 'CCD plate'
_diffrn_measured_fraction_theta_full 0.998
_diffrn_measured_fraction_theta_max 0.969
_diffrn_measurement_details
;
List of Runs (angles in degrees, time in seconds):

  # Type    Start    End  Width  t~exp~   \w     \q     \k     \f   Frames
#--------------------------------------------------------------------------
  1  \w    -59.00 -16.00   0.20    0.20    --    0.00 -19.00 120.00  215
  2  \w     25.00  87.00   0.20    0.20    --    0.00  38.00 -90.00  310
  3  \w     64.00 183.00   0.20    0.60    --   93.30  77.00 -60.00  595
  4  \w     80.00 158.00   0.20    0.60    --   93.30  30.00  90.00  390
  5  \w     31.00  90.00   0.20    0.60    --   93.30 -45.00 150.00  295
  6  \w    123.00 181.00   0.20    0.60    --   93.30  45.00-180.00  290
  7  \w     94.00 119.00   0.20    0.60    --   93.30  15.00 -60.00  125
  8  \w    -16.00  59.00   0.20    0.20    --    0.00  38.00 120.00  375
  9  \w     68.00 103.00   0.20    0.60    --   93.30 -30.00 120.00  175
 10  \w     82.00 112.00   0.20    0.60    --   93.30  61.00 150.00  150
 11  \w      8.00  34.00   0.20    0.60    --   93.30 -45.00 -60.00  130
 12  \w     39.00  65.00   0.20    0.60    --   93.30 -45.00 -60.00  130
 13  \w     85.00 112.00   0.20    0.60    --   93.30 -45.00 -60.00  135
 14  \w     18.00  70.00   0.20    0.60    --   93.30 -61.00-120.00  260
 15  \w    117.00 176.00   0.20    0.60    --   93.30  61.00 150.00  295
 16  \w     66.00 116.80   0.20    0.60    --   93.30  82.00 150.00  254
;
_diffrn_measurement_device 'four-circle diffractometer'
_diffrn_measurement_device_type 'XtaLAB AFC12 (RINC): Kappa single'
_diffrn_measurement_method '\w scans'
_diffrn_orient_matrix_type 'CrysAlisPro convention (1999,Acta A55,543-557)'
_diffrn_orient_matrix_UB_11 0.0182960000
_diffrn_orient_matrix_UB_12 -0.0633193000
_diffrn_orient_matrix_UB_13 -0.0959762000
_diffrn_orient_matrix_UB_21 -0.1722598000
_diffrn_orient_matrix_UB_22 0.0148887000
_diffrn_orient_matrix_UB_23 -0.0750638000
_diffrn_orient_matrix_UB_31 0.0427625000
_diffrn_orient_matrix_UB_32 0.0873017000
_diffrn_orient_matrix_UB_33 -0.0568282000
_diffrn_radiation_monochromator mirror
_diffrn_radiation_probe x-ray
_diffrn_radiation_type 'Cu K\a'
_diffrn_radiation_wavelength 1.54184
_diffrn_reflns_av_R_equivalents 0.0269
_diffrn_reflns_av_unetI/netI 0.0246
_diffrn_reflns_Laue_measured_fraction_full 0.998
_diffrn_reflns_Laue_measured_fraction_max 0.969
_diffrn_reflns_limit_h_max 11
_diffrn_reflns_limit_h_min -11
_diffrn_reflns_limit_k_max 16
_diffrn_reflns_limit_k_min -17
_diffrn_reflns_limit_l_max 14
_diffrn_reflns_limit_l_min -15
_diffrn_reflns_number 9271
_diffrn_reflns_point_group_measured_fraction_full 0.998
_diffrn_reflns_point_group_measured_fraction_max 0.969
_diffrn_reflns_theta_full 67.684
_diffrn_reflns_theta_max 73.225
_diffrn_reflns_theta_min 4.966
_diffrn_source 'Rotating-anode X-ray tube (dual wavelength)'
_diffrn_source_type 'Rigaku (Cu) X-ray DW Source'
_exptl_absorpt_coefficient_mu 2.184
_exptl_absorpt_correction_T_max 1.00000
_exptl_absorpt_correction_T_min 0.59141
_exptl_absorpt_correction_type multi-scan
_exptl_absorpt_process_details
;
CrysAlisPro 1.171.39.46e (Rigaku Oxford Diffraction, 2018)
Empirical absorption correction using spherical harmonics,
 implemented in SCALE3 ABSPACK scaling algorithm.
;
_exptl_crystal_colour colorless
_exptl_crystal_density_diffrn 1.271
_exptl_crystal_description block
_exptl_crystal_F_000 608
_exptl_crystal_size_max 0.10
_exptl_crystal_size_mid 0.08
_exptl_crystal_size_min 0.05
_refine_diff_density_max 0.235
_refine_diff_density_min -0.287
_refine_diff_density_rms 0.055
_refine_ls_extinction_method none
_refine_ls_goodness_of_fit_ref 1.098
_refine_ls_hydrogen_treatment constr
_refine_ls_matrix_type full
_refine_ls_number_parameters 183
_refine_ls_number_reflns 2931
_refine_ls_number_restraints 0
_refine_ls_restrained_S_all 1.098
_refine_ls_R_factor_all 0.0366
_refine_ls_R_factor_gt 0.0357
_refine_ls_shift/su_max 0.000
_refine_ls_shift/su_mean 0.000
_refine_ls_structure_factor_coef Fsqd
_refine_ls_weighting_details 'w=1/[\s^2^(Fo^2^)+(0.0533P)^2^+0.5303P] where P=(Fo^2^+2Fc^2^)/3'
_refine_ls_weighting_scheme calc
_refine_ls_wR_factor_gt 0.0967
_refine_ls_wR_factor_ref 0.0974
_reflns_Friedel_coverage 0.000
_reflns_number_gt 2797
_reflns_number_total 2931
_reflns_threshold_expression 'I > 2\s(I)'
_cod_data_source_file d3sc01976d2.cif
_cod_data_source_block BIPc-HCl
_cod_depositor_comments 'Adding full bibliography for 1569121--1569126.cif.'
_cod_database_code 1569121
_shelx_shelxl_version_number 2018/3
_shelx_space_group_comment
;
The symmetry employed for this shelxl refinement is uniquely defined
by the following loop, which should always be used as a source of
symmetry information in preference to the above space-group names.
They are only intended as comments.
;
_reflns_odcompleteness_completeness 99.93
_reflns_odcompleteness_iscentric 1
_reflns_odcompleteness_theta 66.97
_olex2_refinement_description
;
1. Fixed Uiso
 At 1.2 times of:
  All C(H) groups, All C(H,H) groups
 At 1.5 times of:
  All C(H,H,H) groups
2.a Ternary CH refined with riding coordinates:
 C17(H17)
2.b Secondary CH2 refined with riding coordinates:
 C10(H10A,H10B)
2.c Aromatic/amide H refined with riding coordinates:
 C1(H1), C4(H4), C5(H5), C6(H6), C7(H7), C12(H12), C13(H13), C14(H14), C15(H15)
2.d Idealised Me refined as rotating group:
 C18(H18A,H18B,H18C), C19(H19A,H19B,H19C)
;
_olex2_submission_special_instructions 'No special instructions were received'
_oxdiff_exptl_absorpt_empirical_details
;
Empirical correction (ABSPACK) includes:
- Absorption correction using spherical harmonics
- Frame scaling
;
_oxdiff_exptl_absorpt_empirical_full_max 2.436
_oxdiff_exptl_absorpt_empirical_full_min 0.648

loop_
_space_group_symop_operation_xyz
'x, y, z'
'-x, y+1/2, -z+1/2'
'-x, -y, -z'
'x, -y-1/2, z-1/2'

loop_
_atom_site_label
_atom_site_type_symbol
_atom_site_fract_x
_atom_site_fract_y
_atom_site_fract_z
_atom_site_U_iso_or_equiv
_atom_site_adp_type
_atom_site_occupancy
_atom_site_site_symmetry_order
_atom_site_calc_flag
_atom_site_refinement_flags_posn
_atom_site_refinement_flags_adp
_atom_site_refinement_flags_occupancy
_atom_site_disorder_assembly
_atom_site_disorder_group
Cl1 Cl 0.42525(3) 0.31444(2) 0.10546(2) 0.02223(12) Uani 1 1 d . . . . .
N2 N 0.70169(13) 0.51853(8) 0.37802(10) 0.0244(3) Uani 1 1 d . . . . .
N9 N 0.64175(13) 0.37809(8) 0.42229(10) 0.0246(3) Uani 1 1 d . . . . .
N16 N 0.84774(15) 0.23932(9) 0.39051(11) 0.0318(3) Uani 1 1 d . . . . .
C1 C 0.66043(16) 0.43111(10) 0.33895(12) 0.0251(3) Uani 1 1 d . . . . .
H1 H 0.646650 0.410114 0.264213 0.030 Uiso 1 1 calc R U . . .
C3 C 0.71009(15) 0.52283(10) 0.49360(12) 0.0241(3) Uani 1 1 d . . . . .
C4 C 0.73996(17) 0.59798(10) 0.57182(13) 0.0279(3) Uani 1 1 d . . . . .
H4 H 0.762068 0.658317 0.552270 0.033 Uiso 1 1 calc R U . . .
C5 C 0.73479(17) 0.57757(12) 0.68038(13) 0.0313(3) Uani 1 1 d . . . . .
H5 H 0.752727 0.625775 0.735096 0.038 Uiso 1 1 calc R U . . .
C6 C 0.70317(17) 0.48599(12) 0.71034(13) 0.0309(3) Uani 1 1 d . . . . .
H6 H 0.703929 0.475119 0.785086 0.037 Uiso 1 1 calc R U . . .
C7 C 0.67097(16) 0.41153(11) 0.63206(13) 0.0281(3) Uani 1 1 d . . . . .
H7 H 0.648645 0.351191 0.651446 0.034 Uiso 1 1 calc R U . . .
C8 C 0.67416(15) 0.43285(10) 0.52212(12) 0.0243(3) Uani 1 1 d . . . . .
C10 C 0.60475(16) 0.27703(10) 0.41069(13) 0.0260(3) Uani 1 1 d . . . . .
H10A H 0.541738 0.262609 0.330285 0.031 Uiso 1 1 calc R U . . .
H10B H 0.546082 0.260630 0.459129 0.031 Uiso 1 1 calc R U . . .
C11 C 0.75234(16) 0.22002(10) 0.44753(13) 0.0271(3) Uani 1 1 d . . . . .
C12 C 0.78540(18) 0.15360(12) 0.53504(15) 0.0375(4) Uani 1 1 d . . . . .
H12 H 0.715526 0.141320 0.571633 0.045 Uiso 1 1 calc R U . . .
C13 C 0.9253(2) 0.10531(14) 0.56754(19) 0.0477(5) Uani 1 1 d . . . . .
H13 H 0.950513 0.060033 0.626303 0.057 Uiso 1 1 calc R U . . .
C14 C 1.02570(19) 0.12538(12) 0.51164(17) 0.0417(4) Uani 1 1 d . . . . .
H14 H 1.120929 0.094994 0.532578 0.050 Uiso 1 1 calc R U . . .
C15 C 0.98148(19) 0.19178(11) 0.42369(16) 0.0357(4) Uani 1 1 d . . . . .
H15 H 1.048879 0.204298 0.385004 0.043 Uiso 1 1 calc R U . . .
C17 C 0.73870(17) 0.59790(10) 0.31361(13) 0.0283(3) Uani 1 1 d . . . . .
H17 H 0.693588 0.655765 0.331421 0.034 Uiso 1 1 calc R U . . .
C18 C 0.66767(19) 0.58098(12) 0.18334(13) 0.0338(3) Uani 1 1 d . . . . .
H18A H 0.717335 0.527890 0.163138 0.051 Uiso 1 1 calc R U . . .
H18B H 0.681588 0.636099 0.142753 0.051 Uiso 1 1 calc R U . . .
H18C H 0.559051 0.568216 0.161528 0.051 Uiso 1 1 calc R U . . .
C19 C 0.91400(19) 0.61032(12) 0.35699(15) 0.0360(4) Uani 1 1 d . . . . .
H19A H 0.954194 0.616086 0.440458 0.054 Uiso 1 1 calc R U . . .
H19B H 0.938468 0.666295 0.323119 0.054 Uiso 1 1 calc R U . . .
H19C H 0.959715 0.556403 0.334714 0.054 Uiso 1 1 calc R U . . .

loop_
_atom_site_aniso_label
_atom_site_aniso_U_11
_atom_site_aniso_U_22
_atom_site_aniso_U_33
_atom_site_aniso_U_23
_atom_site_aniso_U_13
_atom_site_aniso_U_12
Cl1 0.02369(19) 0.02525(19) 0.01882(18) -0.00174(11) 0.00901(13) 0.00038(11)
N2 0.0271(6) 0.0242(6) 0.0244(6) 0.0010(5) 0.0122(5) 0.0003(5)
N9 0.0264(6) 0.0249(6) 0.0234(6) 0.0005(5) 0.0099(5) -0.0013(5)
N16 0.0331(7) 0.0326(7) 0.0336(7) -0.0047(5) 0.0166(5) -0.0030(5)
C1 0.0270(7) 0.0266(7) 0.0235(7) 0.0009(5) 0.0114(5) 0.0008(5)
C3 0.0222(6) 0.0279(7) 0.0239(7) 0.0005(5) 0.0103(5) 0.0016(5)
C4 0.0287(7) 0.0273(7) 0.0291(7) -0.0020(6) 0.0122(6) -0.0002(6)
C5 0.0319(7) 0.0350(8) 0.0275(7) -0.0054(6) 0.0112(6) 0.0002(6)
C6 0.0305(7) 0.0412(8) 0.0225(7) 0.0002(6) 0.0113(6) -0.0003(6)
C7 0.0265(7) 0.0316(8) 0.0271(7) 0.0030(6) 0.0109(6) -0.0017(6)
C8 0.0212(6) 0.0281(7) 0.0240(7) 0.0001(5) 0.0085(5) 0.0004(5)
C10 0.0269(7) 0.0235(7) 0.0274(7) 0.0002(5) 0.0096(5) -0.0029(6)
C11 0.0261(7) 0.0247(7) 0.0298(7) -0.0025(6) 0.0094(6) -0.0039(5)
C12 0.0296(8) 0.0402(9) 0.0438(9) 0.0127(7) 0.0149(7) 0.0016(7)
C13 0.0350(9) 0.0455(10) 0.0600(12) 0.0203(9) 0.0141(8) 0.0066(7)
C14 0.0282(8) 0.0363(9) 0.0588(11) -0.0006(8) 0.0135(8) 0.0021(7)
C15 0.0304(8) 0.0358(8) 0.0448(10) -0.0109(7) 0.0184(7) -0.0054(6)
C17 0.0355(8) 0.0234(7) 0.0313(7) 0.0036(6) 0.0185(6) 0.0021(6)
C18 0.0386(8) 0.0353(8) 0.0297(8) 0.0065(6) 0.0152(7) 0.0032(6)
C19 0.0386(9) 0.0382(9) 0.0356(8) -0.0008(7) 0.0186(7) -0.0087(7)

loop_
_atom_type_symbol
_atom_type_description
_atom_type_scat_dispersion_real
_atom_type_scat_dispersion_imag
_atom_type_scat_source
C C 0.0181 0.0091 'International Tables Vol C Tables 4.2.6.8 and 6.1.1.4'
H H 0.0000 0.0000 'International Tables Vol C Tables 4.2.6.8 and 6.1.1.4'
Cl Cl 0.3639 0.7018 'International Tables Vol C Tables 4.2.6.8 and 6.1.1.4'
N N 0.0311 0.0180 'International Tables Vol C Tables 4.2.6.8 and 6.1.1.4'

loop_
_geom_angle_atom_site_label_1
_geom_angle_atom_site_label_2
_geom_angle_atom_site_label_3
_geom_angle
_geom_angle_site_symmetry_1
_geom_angle_site_symmetry_3
_geom_angle_publ_flag
C1 N2 C3 108.07(12) . . ?
C1 N2 C17 126.99(12) . . ?
C3 N2 C17 124.90(12) . . ?
C1 N9 C8 108.63(12) . . ?
C1 N9 C10 124.49(12) . . ?
C8 N9 C10 126.73(12) . . ?
C15 N16 C11 116.88(14) . . ?
N2 C1 H1 124.9 . . ?
N9 C1 N2 110.26(12) . . ?
N9 C1 H1 124.9 . . ?
C4 C3 N2 131.30(13) . . ?
C4 C3 C8 121.97(13) . . ?
C8 C3 N2 106.67(12) . . ?
C3 C4 H4 122.0 . . ?
C5 C4 C3 116.06(14) . . ?
C5 C4 H4 122.0 . . ?
C4 C5 H5 119.0 . . ?
C4 C5 C6 121.91(14) . . ?
C6 C5 H5 119.0 . . ?
C5 C6 H6 119.0 . . ?
C7 C6 C5 122.09(14) . . ?
C7 C6 H6 119.0 . . ?
C6 C7 H7 122.1 . . ?
C6 C7 C8 115.72(14) . . ?
C8 C7 H7 122.1 . . ?
N9 C8 C3 106.36(12) . . ?
N9 C8 C7 131.42(14) . . ?
C3 C8 C7 122.19(13) . . ?
N9 C10 H10A 109.7 . . ?
N9 C10 H10B 109.7 . . ?
N9 C10 C11 109.77(11) . . ?
H10A C10 H10B 108.2 . . ?
C11 C10 H10A 109.7 . . ?
C11 C10 H10B 109.7 . . ?
N16 C11 C10 115.60(13) . . ?
N16 C11 C12 123.11(14) . . ?
C12 C11 C10 121.28(13) . . ?
C11 C12 H12 120.7 . . ?
C11 C12 C13 118.66(15) . . ?
C13 C12 H12 120.7 . . ?
C12 C13 H13 120.5 . . ?
C14 C13 C12 119.05(17) . . ?
C14 C13 H13 120.5 . . ?
C13 C14 H14 120.9 . . ?
C13 C14 C15 118.18(16) . . ?
C15 C14 H14 120.9 . . ?
N16 C15 C14 124.09(16) . . ?
N16 C15 H15 118.0 . . ?
C14 C15 H15 118.0 . . ?
N2 C17 H17 108.2 . . ?
N2 C17 C18 110.46(12) . . ?
N2 C17 C19 108.92(12) . . ?
C18 C17 H17 108.2 . . ?
C18 C17 C19 112.71(13) . . ?
C19 C17 H17 108.2 . . ?
C17 C18 H18A 109.5 . . ?
C17 C18 H18B 109.5 . . ?
C17 C18 H18C 109.5 . . ?
H18A C18 H18B 109.5 . . ?
H18A C18 H18C 109.5 . . ?
H18B C18 H18C 109.5 . . ?
C17 C19 H19A 109.5 . . ?
C17 C19 H19B 109.5 . . ?
C17 C19 H19C 109.5 . . ?
H19A C19 H19B 109.5 . . ?
H19A C19 H19C 109.5 . . ?
H19B C19 H19C 109.5 . . ?

loop_
_geom_bond_atom_site_label_1
_geom_bond_atom_site_label_2
_geom_bond_distance
_geom_bond_site_symmetry_2
_geom_bond_publ_flag
N2 C1 1.3319(19) . ?
N2 C3 1.3970(18) . ?
N2 C17 1.4851(18) . ?
N9 C1 1.3320(18) . ?
N9 C8 1.3896(18) . ?
N9 C10 1.4656(18) . ?
N16 C11 1.3420(19) . ?
N16 C15 1.337(2) . ?
C1 H1 0.9300 . ?
C3 C4 1.393(2) . ?
C3 C8 1.393(2) . ?
C4 H4 0.9300 . ?
C4 C5 1.385(2) . ?
C5 H5 0.9300 . ?
C5 C6 1.407(2) . ?
C6 H6 0.9300 . ?
C6 C7 1.385(2) . ?
C7 H7 0.9300 . ?
C7 C8 1.397(2) . ?
C10 H10A 0.9700 . ?
C10 H10B 0.9700 . ?
C10 C11 1.509(2) . ?
C11 C12 1.377(2) . ?
C12 H12 0.9300 . ?
C12 C13 1.389(2) . ?
C13 H13 0.9300 . ?
C13 C14 1.374(3) . ?
C14 H14 0.9300 . ?
C14 C15 1.378(3) . ?
C15 H15 0.9300 . ?
C17 H17 0.9800 . ?
C17 C18 1.514(2) . ?
C17 C19 1.525(2) . ?
C18 H18A 0.9600 . ?
C18 H18B 0.9600 . ?
C18 H18C 0.9600 . ?
C19 H19A 0.9600 . ?
C19 H19B 0.9600 . ?
C19 H19C 0.9600 . ?

loop_
_geom_torsion_atom_site_label_1
_geom_torsion_atom_site_label_2
_geom_torsion_atom_site_label_3
_geom_torsion_atom_site_label_4
_geom_torsion
_geom_torsion_site_symmetry_1
_geom_torsion_site_symmetry_2
_geom_torsion_site_symmetry_3
_geom_torsion_site_symmetry_4
_geom_torsion_publ_flag
N2 C3 C4 C5 178.07(14) . . . . ?
N2 C3 C8 N9 -1.40(14) . . . . ?
N2 C3 C8 C7 -179.76(12) . . . . ?
N9 C10 C11 N16 -56.43(16) . . . . ?
N9 C10 C11 C12 122.89(15) . . . . ?
N16 C11 C12 C13 1.2(3) . . . . ?
C1 N2 C3 C4 -176.25(14) . . . . ?
C1 N2 C3 C8 0.97(15) . . . . ?
C1 N2 C17 C18 21.47(19) . . . . ?
C1 N2 C17 C19 -102.82(16) . . . . ?
C1 N9 C8 C3 1.35(15) . . . . ?
C1 N9 C8 C7 179.51(14) . . . . ?
C1 N9 C10 C11 88.76(16) . . . . ?
C3 N2 C1 N9 -0.13(15) . . . . ?
C3 N2 C17 C18 -160.97(13) . . . . ?
C3 N2 C17 C19 74.74(16) . . . . ?
C3 C4 C5 C6 0.8(2) . . . . ?
C4 C3 C8 N9 176.14(12) . . . . ?
C4 C3 C8 C7 -2.2(2) . . . . ?
C4 C5 C6 C7 -1.9(2) . . . . ?
C5 C6 C7 C8 0.9(2) . . . . ?
C6 C7 C8 N9 -176.82(14) . . . . ?
C6 C7 C8 C3 1.1(2) . . . . ?
C8 N9 C1 N2 -0.77(16) . . . . ?
C8 N9 C10 C11 -86.19(16) . . . . ?
C8 C3 C4 C5 1.2(2) . . . . ?
C10 N9 C1 N2 -176.50(12) . . . . ?
C10 N9 C8 C3 176.96(12) . . . . ?
C10 N9 C8 C7 -4.9(2) . . . . ?
C10 C11 C12 C13 -178.09(16) . . . . ?
C11 N16 C15 C14 0.0(2) . . . . ?
C11 C12 C13 C14 0.1(3) . . . . ?
C12 C13 C14 C15 -1.2(3) . . . . ?
C13 C14 C15 N16 1.2(3) . . . . ?
C15 N16 C11 C10 178.12(13) . . . . ?
C15 N16 C11 C12 -1.2(2) . . . . ?
C17 N2 C1 N9 177.77(12) . . . . ?
C17 N2 C3 C4 5.8(2) . . . . ?
C17 N2 C3 C8 -176.98(12) . . . . ?
